data_2312035
loop_
_publ_author_name
'Mosquera, Marta E. G.'
'Dortez, Silvia'
'Fern&#xe1;ndez-Palacio, Francisco'
'G&#xf3;mez-Sal, Pilar'

_publ_section_title
;
 Pyridine-4-thiol as halogen-bond (HaB) acceptor: influence of the
 noncovalent interaction in its reactivity.
;
_journal_coeditor_code QZ3003
_journal_issue 'Pt 4'
_journal_name_full 'Acta crystallographica. Section C, Structural chemistry'
_journal_page_first 112
_journal_page_last 117
_journal_paper_doi 10.1107/S205322962300205X
_journal_volume 79
_journal_year 2023
_chemical_formula_iupac 'C6 F4 I2, 2C5 H5 N S'
_chemical_formula_moiety 'C6 F4 I2, 2(C5 H5 N S)'
_chemical_formula_sum 'C16 H10 F4 I2 N2 S2'
_chemical_formula_weight 624.18
_chemical_name_systematic
;
1,2,4,5-Tetrafluoro-3,6-diiodobenzene bis(pyridin-1-ium-4-ylsulfanide)
;
_space_group_IT_number 14
_space_group_name_Hall '-P 2ybc'
_space_group_name_H-M_alt 'P 1 21/c 1'
_symmetry_cell_setting monoclinic
_symmetry_space_group_name_Hall '-P 2ybc'
_symmetry_space_group_name_H-M 'P 1 21/c 1'
_atom_sites_solution_hydrogens mixed
_audit_conform_dict_name cif_core.dic
_audit_conform_dict_version 2.4.5
_audit_creation_method 'WinGX routine CIF_UPDATE'
_cell_angle_alpha 90
_cell_angle_beta 104.77(3)
_cell_angle_gamma 90
_cell_formula_units_Z 2
_cell_length_a 16.288(8)
_cell_length_b 5.790(4)
_cell_length_c 10.546(9)
_cell_measurement_reflns_used 215
_cell_measurement_temperature 200(2)
_cell_measurement_theta_max 16.12
_cell_measurement_theta_min 3.16
_cell_volume 961.7(12)
_computing_cell_refinement
;
DIRAX/LSQ (Duisenberg <i>et al.</i>,  2003)
;
_computing_data_collection
;
COLLECT (Nonius, 2004)
;
_computing_data_reduction
;
EvalCCD (Duisenberg <i>et al.</i>,  2003)
;
_computing_molecular_graphics
;
ORTEP-3 for Windows (Farrugia, 2012)
;
_computing_publication_material
;
WinGX (Farrugia, 2012)
;
_computing_structure_refinement
;
SHELXL2016 (Sheldrick, 2015<i>b</i>)
;
_computing_structure_solution
;
SHELXT2018 (Sheldrick, 2015<i>a</i>)
;
_diffrn_ambient_temperature 200(2)
_diffrn_detector 'CCD plate'
_diffrn_detector_area_resol_mean 9
_diffrn_measured_fraction_theta_full 0.999
_diffrn_measured_fraction_theta_max 0.988
_diffrn_measurement_device '95mm CCD camera on \k-goniostat'
_diffrn_measurement_device_type 'Nonius KappaCCD'
_diffrn_measurement_method 'CCD rotation images, thick slices'
_diffrn_radiation_monochromator graphite
_diffrn_radiation_probe x-ray
_diffrn_radiation_type MoK\a
_diffrn_radiation_wavelength 0.71073
_diffrn_reflns_av_R_equivalents 0.0403
_diffrn_reflns_av_unetI/netI 0.0728
_diffrn_reflns_limit_h_max 21
_diffrn_reflns_limit_h_min 0
_diffrn_reflns_limit_k_max 7
_diffrn_reflns_limit_k_min -7
_diffrn_reflns_limit_l_max 13
_diffrn_reflns_limit_l_min -13
_diffrn_reflns_number 3983
_diffrn_reflns_theta_full 25.242
_diffrn_reflns_theta_max 27.482
_diffrn_reflns_theta_min 3.749
_diffrn_source 'Enraf Nonius FR590'
_diffrn_standards_number 0
_exptl_absorpt_coefficient_mu 3.527
_exptl_absorpt_correction_T_max 0.426
_exptl_absorpt_correction_T_min 0.371
_exptl_absorpt_correction_type multi-scan
_exptl_absorpt_process_details
;
(Blessing, 1995)
;
_exptl_crystal_colour 'pale yellow'
_exptl_crystal_density_diffrn 2.155
_exptl_crystal_density_method 'not measured'
_exptl_crystal_description prism
_exptl_crystal_F_000 588
_exptl_crystal_size_max 0.21
_exptl_crystal_size_mid 0.18
_exptl_crystal_size_min 0.15
_refine_diff_density_max 0.991
_refine_diff_density_min -1.091
_refine_ls_extinction_method none
_refine_ls_goodness_of_fit_ref 0.934
_refine_ls_hydrogen_treatment mixed
_refine_ls_matrix_type full
_refine_ls_number_constraints 0
_refine_ls_number_parameters 122
_refine_ls_number_reflns 2181
_refine_ls_number_restraints 0
_refine_ls_restrained_S_all 0.934
_refine_ls_R_factor_all 0.0693
_refine_ls_R_factor_gt 0.0319
_refine_ls_shift/su_max 0.001
_refine_ls_shift/su_mean 0
_refine_ls_structure_factor_coef Fsqd
_refine_ls_weighting_details 'w=1/[\s^2^(Fo^2^)+(0.0226P)^2^] where P=(Fo^2^+2Fc^2^)/3'
_refine_ls_weighting_scheme calc
_refine_ls_wR_factor_gt 0.0612
_refine_ls_wR_factor_ref 0.0694
_reflns_number_gt 1458
_reflns_number_total 2181
_reflns_threshold_expression 'I > 2\s(I)'
_cod_data_source_file qz3003sup1.cif
_cod_data_source_block 1
_cod_depositor_comments 'Adding full bibliography for 2312035--2312036.cif.'
_cod_original_sg_symbol_H-M 'P 21/c'
_cod_database_code 2312035

loop_
_symmetry_equiv_pos_as_xyz
'x, y, z'
'-x, y+1/2, -z+1/2'
'-x, -y, -z'
'x, -y-1/2, z-1/2'

loop_
_atom_site_type_symbol
_atom_site_label
_atom_site_fract_x
_atom_site_fract_y
_atom_site_fract_z
_atom_site_U_iso_or_equiv
_atom_site_adp_type
_atom_site_calc_flag
_atom_site_occupancy
_atom_site_disorder_assembly
_atom_site_disorder_group
C C1 0.8563(3) 0.0026(8) 0.2712(4) 0.0330(10) Uani d 1 . .
C C2 0.7891(3) -0.1543(8) 0.2540(5) 0.0350(11) Uani d 1 . .
H H2 0.74811 -0.136116 0.303246 0.042 Uiso calc 1 . .
C C3 0.7815(3) -0.3326(8) 0.1679(5) 0.0397(11) Uani d 1 . .
H H3 0.735913 -0.439004 0.158066 0.048 Uiso calc 1 . .
C C4 0.9026(3) -0.2109(9) 0.1069(5) 0.0400(12) Uani d 1 . .
H H4 0.94134 -0.231938 0.054024 0.048 Uiso calc 1 . .
C C5 0.9132(3) -0.0325(9) 0.1917(4) 0.0387(11) Uani d 1 . .
H H5 0.959431 0.070832 0.198036 0.046 Uiso calc 1 . .
C C6 0.5758(3) 0.4353(8) 0.4694(4) 0.0312(10) Uani d 1 . .
C C7 0.5349(3) 0.6360(8) 0.4217(5) 0.0365(11) Uani d 1 . .
C C8 0.4605(3) 0.7008(8) 0.4527(5) 0.0354(11) Uani d 1 . .
F F1 0.56773(17) 0.7763(5) 0.3454(3) 0.0503(8) Uani d 1 . .
F F2 0.42425(16) 0.8996(4) 0.4053(3) 0.0434(7) Uani d 1 . .
I I1 0.69103(2) 0.34216(5) 0.42717(3) 0.03545(12) Uani d 1 . .
N N1 0.8384(3) -0.3580(7) 0.0967(4) 0.0380(9) Uani d 1 . .
S S1 0.87081(7) 0.2220(2) 0.38297(12) 0.0365(3) Uani d 1 . .
H H1 0.831(3) -0.461(8) 0.043(4) 0.032(14) Uiso d 1 . .

loop_
_atom_site_aniso_label
_atom_site_aniso_U_11
_atom_site_aniso_U_22
_atom_site_aniso_U_33
_atom_site_aniso_U_12
_atom_site_aniso_U_13
_atom_site_aniso_U_23
C1 0.032(2) 0.038(3) 0.030(3) 0.008(2) 0.008(2) 0.004(2)
C2 0.035(2) 0.040(3) 0.036(3) -0.001(2) 0.018(2) 0.000(2)
C3 0.045(3) 0.037(3) 0.041(3) 0.000(2) 0.018(2) 0.006(2)
C4 0.032(2) 0.056(3) 0.036(3) 0.007(2) 0.014(2) -0.004(2)
C5 0.033(2) 0.050(3) 0.035(3) -0.001(2) 0.013(2) -0.001(2)
C6 0.027(2) 0.034(3) 0.034(3) 0.0017(19) 0.009(2) -0.004(2)
C7 0.033(2) 0.041(3) 0.038(3) -0.005(2) 0.015(2) 0.003(2)
C8 0.035(2) 0.030(3) 0.041(3) 0.004(2) 0.010(2) 0.002(2)
F1 0.0504(17) 0.0465(17) 0.064(2) 0.0074(13) 0.0331(16) 0.0169(15)
F2 0.0435(15) 0.0363(16) 0.0520(18) 0.0113(12) 0.0151(14) 0.0109(13)
I1 0.03240(17) 0.03685(19) 0.0390(2) 0.00084(13) 0.01266(13) -0.00130(15)
N1 0.046(2) 0.037(2) 0.032(2) 0.001(2) 0.0113(19) -0.003(2)
S1 0.0339(6) 0.0380(7) 0.0417(7) -0.0022(5) 0.0170(6) -0.0026(5)

loop_
_atom_type_symbol
_atom_type_description
_atom_type_scat_dispersion_real
_atom_type_scat_dispersion_imag
_atom_type_scat_source
C C 0.0033 0.0016 'International Tables Vol C Tables 4.2.6.8 and 6.1.1.4'
H H 0 0 'International Tables Vol C Tables 4.2.6.8 and 6.1.1.4'
F F 0.0171 0.0103 'International Tables Vol C Tables 4.2.6.8 and 6.1.1.4'
I I -0.4742 1.8119 'International Tables Vol C Tables 4.2.6.8 and 6.1.1.4'
N N 0.0061 0.0033 'International Tables Vol C Tables 4.2.6.8 and 6.1.1.4'
S S 0.1246 0.1234 'International Tables Vol C Tables 4.2.6.8 and 6.1.1.4'

loop_
_geom_angle_atom_site_label_1
_geom_angle_atom_site_label_2
_geom_angle_atom_site_label_3
_geom_angle_site_symmetry_1
_geom_angle_site_symmetry_3
_geom_angle
_geom_angle_publ_flag
C2 C1 C5 . . 116.1(4) ?
C2 C1 S1 . . 122.6(3) ?
C5 C1 S1 . . 121.3(3) ?
C3 C2 C1 . . 121.0(4) ?
N1 C3 C2 . . 120.0(4) ?
N1 C4 C5 . . 120.6(4) ?
C4 C5 C1 . . 120.7(4) ?
C7 C6 C8 . 3_666 117.6(4) ?
C7 C6 I1 . . 121.0(3) ?
C8 C6 I1 3_666 . 121.4(3) ?
F1 C7 C6 . . 120.1(4) ?
F1 C7 C8 . . 118.8(4) ?
C6 C7 C8 . . 121.1(4) ?
F2 C8 C6 . 3_666 120.1(4) ?
F2 C8 C7 . . 118.5(4) ?
C6 C8 C7 3_666 . 121.4(4) ?
C4 N1 C3 . . 121.7(4) ?

loop_
_geom_bond_atom_site_label_1
_geom_bond_atom_site_label_2
_geom_bond_site_symmetry_2
_geom_bond_distance
_geom_bond_publ_flag
C1 C2 . 1.398(6) ?
C1 C5 . 1.415(5) ?
C1 S1 . 1.708(5) ?
C2 C3 . 1.360(6) ?
C3 N1 . 1.341(6) ?
C4 N1 . 1.332(6) ?
C4 C5 . 1.348(6) ?
C6 C7 . 1.370(6) ?
C6 C8 3_666 1.376(6) ?
C6 I1 . 2.107(4) ?
C7 F1 . 1.346(5) ?
C7 C8 . 1.385(6) ?
C8 F2 . 1.332(5) ?
